data_1570238
loop_
_publ_author_name
'Ye, Changqing'
'Huang, Rui'
'Chiou, Mong-Feng'
'Wang, Bo'
'Li, Daliang'
'Bao, Hongli'

_publ_section_title
;
 Synthesis of a new fluorophore: wavelength-tunable
 bisbenzo[<i>f</i>]isoindolylidenes.
;
_journal_issue 45
_journal_name_full 'Chemical science'
_journal_page_first 13151
_journal_page_last 13158
_journal_paper_doi 10.1039/d3sc04445a
_journal_volume 14
_journal_year 2023
_chemical_formula_moiety 'C19 H13 N S'
_chemical_formula_sum 'C19 H13 N S'
_chemical_formula_weight 287.36
_space_group_crystal_system monoclinic
_space_group_IT_number 14
_space_group_name_Hall '-P 2yn'
_space_group_name_H-M_alt 'P 1 21/n 1'
_atom_sites_solution_hydrogens geom
_atom_sites_solution_primary dual
_audit_creation_date 2021-05-06
_audit_creation_method
;
Olex2 1.3
(compiled 2020.11.12 svn.r5f609507 for OlexSys, GUI svn.r6272)
;
_audit_update_record
;
2021-12-13 deposited with the CCDC.	2023-11-01 downloaded from the CCDC.
;
_cell_angle_alpha 90
_cell_angle_beta 92.734(7)
_cell_angle_gamma 90
_cell_formula_units_Z 4
_cell_length_a 11.8893(9)
_cell_length_b 6.3212(5)
_cell_length_c 18.6664(15)
_cell_measurement_reflns_used 9516
_cell_measurement_temperature 99.99(10)
_cell_measurement_theta_max 60.3760
_cell_measurement_theta_min 3.6820
_cell_volume 1401.27(19)
_computing_cell_refinement 'CrysAlisPro 1.171.41.93a (Rigaku OD, 2020)'
_computing_data_collection 'CrysAlisPro 1.171.41.93a (Rigaku OD, 2020)'
_computing_data_reduction 'CrysAlisPro 1.171.41.93a (Rigaku OD, 2020)'
_computing_molecular_graphics 'Olex2 1.3 (Dolomanov et al., 2009)'
_computing_publication_material 'Olex2 1.3 (Dolomanov et al., 2009)'
_computing_structure_refinement 'SHELXL 2018/3 (Sheldrick, 2015)'
_computing_structure_solution 'SHELXT 2018/2 (Sheldrick, 2018)'
_diffrn_ambient_temperature 99.99(10)
_diffrn_detector 'Hybrid Pixel Array Detector'
_diffrn_detector_area_resol_mean 10.0000
_diffrn_detector_type HyPix
_diffrn_measured_fraction_theta_full 1.000
_diffrn_measured_fraction_theta_max 0.983
_diffrn_measurement_details
;
List of Runs (angles in degrees, time in seconds):

  # Type    Start    End  Width  t~exp~   \w     \q     \k     \f   Frames
#--------------------------------------------------------------------------
  1  \w     59.00 147.00   0.50    0.24    --   73.50  57.00-150.00  176
  2  \w     76.00 147.00   0.50    0.24    --   73.50  57.00-180.00  142
  3  \w     79.00 129.00   0.50    0.24    --   73.50 125.00  60.00  100
  4  \w    118.00 147.00   0.50    0.24    --   73.50 125.00 120.00   58
  5  \w     95.00 121.00   0.50    0.24    --   73.50  93.00  42.00   52
  6  \w    -31.00  12.00   0.50    0.06    --   -0.70  93.00  42.00   86
  7  \w    -53.00  -2.00   0.50    0.24    --  -74.91  93.00  42.00  102
  8  \w    -87.00 -61.00   0.50    0.24    --  -74.91  93.00  42.00   52
  9  \w   -102.00 -30.00   0.50    0.24    --  -74.91 125.00-180.00  144
 10  \w     15.00  65.00   0.50    0.06    --   -0.70  38.00-150.00  100
 11  \w    -65.00  -1.00   0.50    0.24    --  -74.91  38.00   0.00  128
 12  \w    -61.00 -34.00   0.50    0.24    --  -74.91  38.00  30.00   54
 13  \w    -89.00  -8.00   0.50    0.24    --  -74.91  57.00 150.00  162
 14  \w     14.00  69.00   0.50    0.06    --   -0.70  77.00  90.00  110
 15  \w   -147.00-112.00   0.50    0.24    --  -74.91 -99.00  30.00   70
 16  \w   -140.00-115.00   0.50    0.24    --  -74.91 -93.00 -69.00   50
 17  \w   -127.00-101.00   0.50    0.24    --  -74.91 -99.00-120.00   52
 18  \w    -26.00  30.00   0.50    0.06    --   -0.70 -93.00 -69.00  112
 19  \w     20.00 105.00   0.50    0.24    --   73.50-125.00  60.00  170
 20  \w     67.00  96.00   0.50    0.24    --   73.50 -99.00 120.00   58
 21  \w     57.00 110.00   0.50    0.24    --   73.50-125.00 150.00  106
 22  \w      1.00  30.00   0.50    0.24    --   73.50 -99.00 120.00   58
 23  \w      2.00  69.00   0.50    0.24    --   73.50 -38.00  90.00  134
 24  \w     25.00  96.00   0.50    0.24    --   73.50-125.00 -60.00  142
 25  \w     64.00  91.00   0.50    0.24    --   73.50 -93.00 -69.00   54
 26  \w     15.00  41.00   0.50    0.24    --   73.50 -93.00 -69.00   52
;
_diffrn_measurement_device 'four-circle diffractometer'
_diffrn_measurement_device_type 'ROD, Synergy Custom system, HyPix'
_diffrn_measurement_method '\w scans'
_diffrn_orient_matrix_type 'CrysAlisPro convention (1999,Acta A55,543-557)'
_diffrn_orient_matrix_UB_11 -0.0426489000
_diffrn_orient_matrix_UB_12 -0.0223171000
_diffrn_orient_matrix_UB_13 0.0646448000
_diffrn_orient_matrix_UB_21 -0.0737162000
_diffrn_orient_matrix_UB_22 0.1556409000
_diffrn_orient_matrix_UB_23 -0.0154947000
_diffrn_orient_matrix_UB_31 -0.0740685000
_diffrn_orient_matrix_UB_32 -0.1417662000
_diffrn_orient_matrix_UB_33 -0.0271794000
_diffrn_radiation_monochromator mirror
_diffrn_radiation_probe x-ray
_diffrn_radiation_type 'Ga K\a'
_diffrn_radiation_wavelength 1.3405
_diffrn_reflns_av_R_equivalents 0.0362
_diffrn_reflns_av_unetI/netI 0.0276
_diffrn_reflns_Laue_measured_fraction_full 1.000
_diffrn_reflns_Laue_measured_fraction_max 0.983
_diffrn_reflns_limit_h_max 13
_diffrn_reflns_limit_h_min -15
_diffrn_reflns_limit_k_max 6
_diffrn_reflns_limit_k_min -8
_diffrn_reflns_limit_l_max 24
_diffrn_reflns_limit_l_min -24
_diffrn_reflns_number 17389
_diffrn_reflns_point_group_measured_fraction_full 1.000
_diffrn_reflns_point_group_measured_fraction_max 0.983
_diffrn_reflns_theta_full 53.543
_diffrn_reflns_theta_max 60.782
_diffrn_reflns_theta_min 3.753
_diffrn_source 'micro-focus metaljet'
_exptl_absorpt_coefficient_mu 1.284
_exptl_absorpt_correction_T_max 1.00000
_exptl_absorpt_correction_T_min 0.80068
_exptl_absorpt_correction_type multi-scan
_exptl_absorpt_process_details
;
CrysAlisPro 1.171.41.93a (Rigaku Oxford Diffraction, 2020)
Empirical absorption correction using spherical harmonics,
implemented in SCALE3 ABSPACK scaling algorithm.
;
_exptl_crystal_colour 'clear reddish red'
_exptl_crystal_colour_lustre clear
_exptl_crystal_colour_modifier reddish
_exptl_crystal_colour_primary red
_exptl_crystal_density_diffrn 1.362
_exptl_crystal_description block
_exptl_crystal_F_000 600
_exptl_crystal_size_max 0.05
_exptl_crystal_size_mid 0.03
_exptl_crystal_size_min 0.02
_refine_diff_density_max 0.165
_refine_diff_density_min -0.379
_refine_diff_density_rms 0.039
_refine_ls_extinction_method none
_refine_ls_goodness_of_fit_ref 1.086
_refine_ls_hydrogen_treatment constr
_refine_ls_matrix_type full
_refine_ls_number_parameters 191
_refine_ls_number_reflns 3194
_refine_ls_number_restraints 0
_refine_ls_restrained_S_all 1.086
_refine_ls_R_factor_all 0.0547
_refine_ls_R_factor_gt 0.0415
_refine_ls_shift/su_max 0.000
_refine_ls_shift/su_mean 0.000
_refine_ls_structure_factor_coef Fsqd
_refine_ls_weighting_details 'w=1/[\s^2^(Fo^2^)+(0.0499P)^2^+0.3110P] where P=(Fo^2^+2Fc^2^)/3'
_refine_ls_weighting_scheme calc
_refine_ls_wR_factor_gt 0.1082
_refine_ls_wR_factor_ref 0.1151
_reflns_Friedel_coverage 0.000
_reflns_number_gt 2508
_reflns_number_total 3194
_reflns_threshold_expression 'I > 2\s(I)'
_cod_data_source_file d3sc04445a2.cif
_cod_data_source_block ycq-1(red)_auto
_cod_depositor_comments 'Adding full bibliography for 1570237--1570240.cif.'
_cod_database_code 1570238
_shelx_shelxl_version_number 2018/3
_shelx_space_group_comment
;
The symmetry employed for this shelxl refinement is uniquely defined
by the following loop, which should always be used as a source of
symmetry information in preference to the above space-group names.
They are only intended as comments.
;
_shelx_estimated_absorpt_t_max 0.975
_shelx_estimated_absorpt_t_min 0.939
_reflns_odcompleteness_completeness 100.00
_reflns_odcompleteness_iscentric 1
_reflns_odcompleteness_theta 56.82
_olex2_refinement_description
;
1. Fixed Uiso
 At 1.2 times of:
  All C(H) groups
 At 1.5 times of:
  All C(H,H,H) groups
2.a Aromatic/amide H refined with riding coordinates:
 C008(H008), C00B(H00B), C00C(H00C), C00D(H00D), C00F(H00F), C00G(H00G),
 C00H(H00H), C00I(H00I), C00J(H00J), C00K(H00K)
2.b Idealised Me refined as rotating group:
 C00L(H00A,H00E,H00L)
;
_olex2_submission_special_instructions 'No special instructions were received'
_oxdiff_exptl_absorpt_empirical_details
;
Empirical correction (ABSPACK) includes:
- Absorption correction using spherical harmonics
- Frame scaling
;
_oxdiff_exptl_absorpt_empirical_full_max 1.734
_oxdiff_exptl_absorpt_empirical_full_min 0.580

loop_
_space_group_symop_operation_xyz
'x, y, z'
'-x+1/2, y+1/2, -z+1/2'
'-x, -y, -z'
'x-1/2, -y-1/2, z-1/2'

loop_
_atom_site_label
_atom_site_type_symbol
_atom_site_fract_x
_atom_site_fract_y
_atom_site_fract_z
_atom_site_U_iso_or_equiv
_atom_site_adp_type
_atom_site_occupancy
_atom_site_site_symmetry_order
_atom_site_calc_flag
_atom_site_refinement_flags_posn
_atom_site_refinement_flags_adp
_atom_site_refinement_flags_occupancy
_atom_site_disorder_assembly
_atom_site_disorder_group
S001 S 0.87310(5) 1.10247(8) 0.38197(3) 0.0726(2) Uani 1 1 d . . . . .
N002 N 0.57571(10) 0.24528(19) 0.47938(7) 0.0397(3) Uani 1 1 d . . . . .
C003 C 0.47852(12) 0.0304(2) 0.39559(7) 0.0375(3) Uani 1 1 d . . . . .
C004 C 0.58281(12) 0.3329(2) 0.41580(8) 0.0384(3) Uani 1 1 d . . . . .
C005 C 0.52195(12) 0.2086(2) 0.35946(8) 0.0394(3) Uani 1 1 d . . . . .
C006 C 0.51193(12) 0.0613(2) 0.47131(8) 0.0379(3) Uani 1 1 d . . . . .
C007 C 0.64934(12) 0.5251(2) 0.40801(8) 0.0396(3) Uani 1 1 d . . . . .
C008 C 0.41979(12) -0.1248(2) 0.35901(8) 0.0413(3) Uani 1 1 d . . . . .
H008 H 0.391650 -0.240146 0.383398 0.050 Uiso 1 1 calc R U . . .
C009 C 0.40232(13) -0.1084(2) 0.28393(8) 0.0423(3) Uani 1 1 d . . . . .
C00A C 0.44294(13) 0.0721(3) 0.24773(8) 0.0449(4) Uani 1 1 d . . . . .
C00B C 0.68743(13) 0.6383(2) 0.46804(8) 0.0444(4) Uani 1 1 d . . . . .
H00B H 0.666881 0.594205 0.513108 0.053 Uiso 1 1 calc R U . . .
C00C C 0.50225(13) 0.2311(3) 0.28710(8) 0.0462(4) Uani 1 1 d . . . . .
H00C H 0.527776 0.350752 0.263847 0.055 Uiso 1 1 calc R U . . .
C00D C 0.75481(14) 0.8143(3) 0.46274(9) 0.0478(4) Uani 1 1 d . . . . .
H00D H 0.779194 0.886401 0.504040 0.057 Uiso 1 1 calc R U . . .
C00E C 0.78646(14) 0.8844(2) 0.39665(9) 0.0488(4) Uani 1 1 d . . . . .
C00F C 0.34364(14) -0.2648(3) 0.24300(9) 0.0505(4) Uani 1 1 d . . . . .
H00F H 0.316849 -0.384210 0.265764 0.061 Uiso 1 1 calc R U . . .
C00G C 0.42257(16) 0.0880(3) 0.17278(9) 0.0578(5) Uani 1 1 d . . . . .
H00G H 0.448677 0.205472 0.148572 0.069 Uiso 1 1 calc R U . . .
C00H C 0.36539(16) -0.0656(3) 0.13555(9) 0.0623(5) Uani 1 1 d . . . . .
H00H H 0.352628 -0.052208 0.086221 0.075 Uiso 1 1 calc R U . . .
C00I C 0.32567(16) -0.2433(3) 0.17061(10) 0.0605(5) Uani 1 1 d . . . . .
H00I H 0.286736 -0.347735 0.144563 0.073 Uiso 1 1 calc R U . . .
C00J C 0.68066(18) 0.5991(3) 0.34178(10) 0.0623(5) Uani 1 1 d . . . . .
H00J H 0.655974 0.527985 0.300334 0.075 Uiso 1 1 calc R U . . .
C00K C 0.74719(19) 0.7746(3) 0.33635(10) 0.0697(6) Uani 1 1 d . . . . .
H00K H 0.766369 0.821070 0.291261 0.084 Uiso 1 1 calc R U . . .
C00L C 0.88949(18) 1.2254(3) 0.46731(12) 0.0705(6) Uani 1 1 d . . . . .
H00A H 0.929042 1.356813 0.462795 0.106 Uiso 1 1 calc R U . . .
H00E H 0.931586 1.133992 0.499710 0.106 Uiso 1 1 calc R U . . .
H00L H 0.816705 1.252040 0.485581 0.106 Uiso 1 1 calc R U . . .

loop_
_atom_site_aniso_label
_atom_site_aniso_U_11
_atom_site_aniso_U_22
_atom_site_aniso_U_33
_atom_site_aniso_U_23
_atom_site_aniso_U_13
_atom_site_aniso_U_12
S001 0.0887(4) 0.0505(3) 0.0806(4) -0.0084(2) 0.0248(3) -0.0275(2)
N002 0.0442(6) 0.0352(6) 0.0400(6) 0.0018(5) 0.0036(5) -0.0012(5)
C003 0.0388(7) 0.0355(7) 0.0383(7) 0.0043(6) 0.0021(6) 0.0015(6)
C004 0.0406(7) 0.0347(7) 0.0400(7) 0.0018(6) 0.0039(6) 0.0019(6)
C005 0.0403(7) 0.0374(8) 0.0403(8) 0.0039(6) 0.0017(6) -0.0002(6)
C006 0.0397(7) 0.0354(7) 0.0386(7) 0.0026(6) 0.0024(6) 0.0010(6)
C007 0.0436(7) 0.0337(7) 0.0418(8) 0.0005(6) 0.0061(6) 0.0004(6)
C008 0.0436(8) 0.0376(8) 0.0426(8) 0.0049(6) 0.0020(6) -0.0021(6)
C009 0.0417(7) 0.0436(8) 0.0415(8) 0.0009(6) -0.0001(6) -0.0007(6)
C00A 0.0449(8) 0.0508(9) 0.0386(8) 0.0049(7) -0.0009(6) -0.0045(7)
C00B 0.0503(8) 0.0412(8) 0.0413(8) 0.0055(6) -0.0008(6) -0.0012(7)
C00C 0.0500(8) 0.0460(9) 0.0425(8) 0.0105(7) 0.0007(7) -0.0075(7)
C00D 0.0547(9) 0.0395(8) 0.0487(9) -0.0013(7) -0.0024(7) -0.0031(7)
C00E 0.0525(9) 0.0374(8) 0.0574(10) -0.0030(7) 0.0122(7) -0.0042(7)
C00F 0.0532(9) 0.0510(9) 0.0471(9) 0.0000(7) -0.0003(7) -0.0078(7)
C00G 0.0623(10) 0.0678(12) 0.0429(9) 0.0123(8) -0.0022(8) -0.0130(9)
C00H 0.0653(11) 0.0821(14) 0.0388(9) 0.0023(9) -0.0057(8) -0.0150(10)
C00I 0.0624(10) 0.0686(12) 0.0499(10) -0.0086(9) -0.0049(8) -0.0142(9)
C00J 0.0862(13) 0.0575(11) 0.0447(9) -0.0120(8) 0.0197(9) -0.0282(10)
C00K 0.0992(15) 0.0629(12) 0.0491(10) -0.0057(9) 0.0259(10) -0.0337(11)
C00L 0.0671(12) 0.0502(11) 0.0936(16) -0.0149(10) -0.0027(11) -0.0067(9)

loop_
_atom_type_symbol
_atom_type_description
_atom_type_scat_dispersion_real
_atom_type_scat_dispersion_imag
_atom_type_scat_source
C C 0.0137 0.0067 'International Tables Vol C Tables 4.2.6.8 and 6.1.1.4'
H H 0.0000 0.0000 'International Tables Vol C Tables 4.2.6.8 and 6.1.1.4'
N N 0.0241 0.0134 'International Tables Vol C Tables 4.2.6.8 and 6.1.1.4'
S S 0.2925 0.4295 'International Tables Vol C Tables 4.2.6.8 and 6.1.1.4'

loop_
_geom_angle_atom_site_label_1
_geom_angle_atom_site_label_2
_geom_angle_atom_site_label_3
_geom_angle
_geom_angle_site_symmetry_1
_geom_angle_site_symmetry_3
_geom_angle_publ_flag
C00E S001 C00L 104.16(9) . . ?
C004 N002 C006 108.17(12) . . ?
C005 C003 C006 105.34(12) . . ?
C008 C003 C005 121.30(13) . . ?
C008 C003 C006 133.35(13) . . ?
N002 C004 C005 111.65(13) . . ?
N002 C004 C007 119.87(13) . . ?
C007 C004 C005 128.43(13) . . ?
C003 C005 C004 105.09(12) . . ?
C00C C005 C003 120.12(14) . . ?
C00C C005 C004 134.79(14) . . ?
N002 C006 C003 109.70(12) . . ?
C006 C006 N002 121.50(17) 3_656 . ?
C006 C006 C003 128.80(17) 3_656 . ?
C00B C007 C004 120.41(13) . . ?
C00B C007 C00J 117.01(14) . . ?
C00J C007 C004 122.54(14) . . ?
C003 C008 H008 120.3 . . ?
C003 C008 C009 119.36(14) . . ?
C009 C008 H008 120.3 . . ?
C008 C009 C00A 119.61(14) . . ?
C008 C009 C00F 122.06(14) . . ?
C00F C009 C00A 118.33(14) . . ?
C00C C00A C009 119.72(14) . . ?
C00G C00A C009 118.82(15) . . ?
C00G C00A C00C 121.46(15) . . ?
C007 C00B H00B 119.1 . . ?
C00D C00B C007 121.83(15) . . ?
C00D C00B H00B 119.1 . . ?
C005 C00C C00A 119.82(14) . . ?
C005 C00C H00C 120.1 . . ?
C00A C00C H00C 120.1 . . ?
C00B C00D H00D 119.7 . . ?
C00B C00D C00E 120.53(15) . . ?
C00E C00D H00D 119.7 . . ?
C00D C00E S001 125.49(13) . . ?
C00D C00E C00K 118.05(15) . . ?
C00K C00E S001 116.46(13) . . ?
C009 C00F H00F 119.5 . . ?
C00I C00F C009 121.04(16) . . ?
C00I C00F H00F 119.5 . . ?
C00A C00G H00G 119.5 . . ?
C00H C00G C00A 120.93(16) . . ?
C00H C00G H00G 119.5 . . ?
C00G C00H H00H 119.7 . . ?
C00G C00H C00I 120.59(17) . . ?
C00I C00H H00H 119.7 . . ?
C00F C00I C00H 120.30(17) . . ?
C00F C00I H00I 119.9 . . ?
C00H C00I H00I 119.9 . . ?
C007 C00J H00J 119.4 . . ?
C00K C00J C007 121.26(17) . . ?
C00K C00J H00J 119.4 . . ?
C00E C00K H00K 119.3 . . ?
C00J C00K C00E 121.30(17) . . ?
C00J C00K H00K 119.3 . . ?
S001 C00L H00A 109.5 . . ?
S001 C00L H00E 109.5 . . ?
S001 C00L H00L 109.5 . . ?
H00A C00L H00E 109.5 . . ?
H00A C00L H00L 109.5 . . ?
H00E C00L H00L 109.5 . . ?

loop_
_geom_bond_atom_site_label_1
_geom_bond_atom_site_label_2
_geom_bond_distance
_geom_bond_site_symmetry_2
_geom_bond_publ_flag
S001 C00E 1.7504(16) . ?
S001 C00L 1.775(2) . ?
N002 C004 1.3159(18) . ?
N002 C006 1.3928(18) . ?
C003 C005 1.4225(19) . ?
C003 C006 1.463(2) . ?
C003 C008 1.368(2) . ?
C004 C005 1.474(2) . ?
C004 C007 1.461(2) . ?
C005 C00C 1.367(2) . ?
C006 C006 1.363(3) 3_656 ?
C007 C00B 1.387(2) . ?
C007 C00J 1.389(2) . ?
C008 H008 0.9300 . ?
C008 C009 1.411(2) . ?
C009 C00A 1.422(2) . ?
C009 C00F 1.413(2) . ?
C00A C00C 1.414(2) . ?
C00A C00G 1.412(2) . ?
C00B H00B 0.9300 . ?
C00B C00D 1.377(2) . ?
C00C H00C 0.9300 . ?
C00D H00D 0.9300 . ?
C00D C00E 1.380(2) . ?
C00E C00K 1.384(3) . ?
C00F H00F 0.9300 . ?
C00F C00I 1.365(2) . ?
C00G H00G 0.9300 . ?
C00G C00H 1.358(3) . ?
C00H H00H 0.9300 . ?
C00H C00I 1.394(3) . ?
C00I H00I 0.9300 . ?
C00J H00J 0.9300 . ?
C00J C00K 1.369(2) . ?
C00K H00K 0.9300 . ?
C00L H00A 0.9600 . ?
C00L H00E 0.9600 . ?
C00L H00L 0.9600 . ?

loop_
_geom_torsion_atom_site_label_1
_geom_torsion_atom_site_label_2
_geom_torsion_atom_site_label_3
_geom_torsion_atom_site_label_4
_geom_torsion
_geom_torsion_site_symmetry_1
_geom_torsion_site_symmetry_2
_geom_torsion_site_symmetry_3
_geom_torsion_site_symmetry_4
_geom_torsion_publ_flag
S001 C00E C00K C00J 178.69(17) . . . . ?
N002 C004 C005 C003 -1.38(16) . . . . ?
N002 C004 C005 C00C 178.75(16) . . . . ?
N002 C004 C007 C00B -12.2(2) . . . . ?
N002 C004 C007 C00J 165.53(16) . . . . ?
C003 C005 C00C C00A -2.9(2) . . . . ?
C003 C008 C009 C00A -1.9(2) . . . . ?
C003 C008 C009 C00F 179.17(15) . . . . ?
C004 N002 C006 C003 1.21(16) . . . . ?
C004 N002 C006 C006 -178.50(17) . . . 3_656 ?
C004 C005 C00C C00A 176.99(15) . . . . ?
C004 C007 C00B C00D 176.81(14) . . . . ?
C004 C007 C00J C00K -177.11(18) . . . . ?
C005 C003 C006 N002 -2.04(15) . . . . ?
C005 C003 C006 C006 177.65(19) . . . 3_656 ?
C005 C003 C008 C009 0.2(2) . . . . ?
C005 C004 C007 C00B 170.62(14) . . . . ?
C005 C004 C007 C00J -11.6(2) . . . . ?
C006 N002 C004 C005 0.10(16) . . . . ?
C006 N002 C004 C007 -177.52(12) . . . . ?
C006 C003 C005 C004 1.98(15) . . . . ?
C006 C003 C005 C00C -178.13(14) . . . . ?
C006 C003 C008 C009 -179.34(15) . . . . ?
C007 C004 C005 C003 175.99(14) . . . . ?
C007 C004 C005 C00C -3.9(3) . . . . ?
C007 C00B C00D C00E 0.2(2) . . . . ?
C007 C00J C00K C00E 0.5(3) . . . . ?
C008 C003 C005 C004 -177.71(13) . . . . ?
C008 C003 C005 C00C 2.2(2) . . . . ?
C008 C003 C006 N002 177.59(15) . . . . ?
C008 C003 C006 C006 -2.7(3) . . . 3_656 ?
C008 C009 C00A C00C 1.2(2) . . . . ?
C008 C009 C00A C00G -178.65(15) . . . . ?
C008 C009 C00F C00I 178.60(16) . . . . ?
C009 C00A C00C C005 1.2(2) . . . . ?
C009 C00A C00G C00H -0.1(3) . . . . ?
C009 C00F C00I C00H 0.1(3) . . . . ?
C00A C009 C00F C00I -0.4(2) . . . . ?
C00A C00G C00H C00I -0.1(3) . . . . ?
C00B C007 C00J C00K 0.7(3) . . . . ?
C00B C00D C00E S001 -179.04(13) . . . . ?
C00B C00D C00E C00K 0.9(3) . . . . ?
C00C C00A C00G C00H -179.92(18) . . . . ?
C00D C00E C00K C00J -1.3(3) . . . . ?
C00F C009 C00A C00C -179.83(15) . . . . ?
C00F C009 C00A C00G 0.3(2) . . . . ?
C00G C00A C00C C005 -178.95(16) . . . . ?
C00G C00H C00I C00F 0.1(3) . . . . ?
C00J C007 C00B C00D -1.0(2) . . . . ?
C00L S001 C00E C00D -8.50(18) . . . . ?
C00L S001 C00E C00K 171.56(16) . . . . ?
